data_4131867
loop_
_publ_author_name
'Wang, Tongdao'
'Daniliuc, Constantin G.'
'M\"uck-Lichtenfeld, Christian'
'Kehr, Gerald'
'Erker, Gerhard'

_publ_section_title
;
 Formation of Reactive \p-Conjugated Frustrated N/B Pairs by
 Borane-Induced Propargyl Amine Rearrangement.
;
_journal_issue 10
_journal_name_full 'Journal of the American Chemical Society'
_journal_page_first 3635
_journal_page_last 3643
_journal_paper_doi 10.1021/jacs.7b11958
_journal_volume 140
_journal_year 2018
_chemical_formula_sum 'C29 H28 B F10 N'
_chemical_formula_weight 591.33
_space_group_crystal_system monoclinic
_space_group_IT_number 15
_space_group_name_Hall '-C 2yc'
_space_group_name_H-M_alt 'C 1 2/c 1'
_atom_sites_solution_hydrogens geom
_cell_angle_alpha 90
_cell_angle_beta 129.007(8)
_cell_angle_gamma 90
_cell_formula_units_Z 8
_cell_length_a 29.854(5)
_cell_length_b 10.5623(15)
_cell_length_c 23.234(6)
_cell_measurement_reflns_used 6027
_cell_measurement_temperature 100.(2)
_cell_measurement_theta_max 67.2498
_cell_measurement_theta_min 3.8743
_cell_volume 5693(2)
_computing_cell_refinement 'SAINT V8.34A (Bruker AXS Inc., 2013)'
_computing_data_collection 'APEX2 v.2014.1--1 (Bruker AXS Inc., 2014)'
_computing_data_reduction 'SAINT V8.34A (Bruker AXS Inc., 2013)'
_computing_molecular_graphics 'APEX2 v.2014.1--1 (Bruker AXS Inc., 2014)'
_computing_publication_material 'APEX2 v.2014.1--1 (Bruker AXS Inc., 2014)'
_computing_structure_refinement 'SHELXL-2014 (Sheldrick, 2014)'
_computing_structure_solution 'SHELXL--2014 (Sheldrick, 2014)'
_diffrn_ambient_temperature 100.(2)
_diffrn_detector_area_resol_mean 8.3333
_diffrn_measured_fraction_theta_full 0.985
_diffrn_measured_fraction_theta_max 0.985
_diffrn_measurement_device_type 'KappaCCD APEXII'
_diffrn_measurement_method 'phi / omega scans'
_diffrn_radiation_monochromator graphite
_diffrn_radiation_type CuK\a
_diffrn_radiation_wavelength 1.54178
_diffrn_reflns_av_R_equivalents 0.1238
_diffrn_reflns_av_unetI/netI 0.0873
_diffrn_reflns_limit_h_max 34
_diffrn_reflns_limit_h_min -35
_diffrn_reflns_limit_k_max 11
_diffrn_reflns_limit_k_min -12
_diffrn_reflns_limit_l_max 27
_diffrn_reflns_limit_l_min -27
_diffrn_reflns_number 50051
_diffrn_reflns_theta_full 66.59
_diffrn_reflns_theta_max 66.59
_diffrn_reflns_theta_min 3.81
_diffrn_source 'fine-focus sealed tube'
_diffrn_source_type 'fine-focus sealed tube'
_exptl_absorpt_coefficient_mu 1.099
_exptl_absorpt_correction_T_max 0.98
_exptl_absorpt_correction_T_min 0.82
_exptl_absorpt_correction_type multi-scan
_exptl_absorpt_process_details
;
Bruker AXS (2014). SADABS, Version 2014/2, Bruker AXS Inc., Madison, Wisconsin,
USA.
;
_exptl_crystal_colour yellow
_exptl_crystal_density_diffrn 1.380
_exptl_crystal_density_method 'not measured'
_exptl_crystal_description plate
_exptl_crystal_F_000 2432
_exptl_crystal_size_max 0.180
_exptl_crystal_size_mid 0.120
_exptl_crystal_size_min 0.020
_refine_diff_density_max 0.228
_refine_diff_density_min -0.308
_refine_ls_extinction_method none
_refine_ls_goodness_of_fit_ref 1.032
_refine_ls_hydrogen_treatment constr
_refine_ls_matrix_type full
_refine_ls_number_parameters 395
_refine_ls_number_reflns 4957
_refine_ls_number_restraints 27
_refine_ls_restrained_S_all 1.031
_refine_ls_R_factor_all 0.0867
_refine_ls_R_factor_gt 0.0526
_refine_ls_shift/su_max 0.000
_refine_ls_shift/su_mean 0.000
_refine_ls_structure_factor_coef Fsqd
_refine_ls_weighting_details 'w=1/[\s^2^(Fo^2^)+8.9223P] where P=(Fo^2^+2Fc^2^)/3'
_refine_ls_weighting_scheme calc
_refine_ls_wR_factor_gt 0.1107
_refine_ls_wR_factor_ref 0.1281
_reflns_number_gt 3430
_reflns_number_total 4957
_reflns_threshold_expression 'I > 2\s(I)'
_cod_data_source_file ja7b11958_si_003.cif
_cod_data_source_block erk8246
_cod_original_cell_volume 5693.(2)
_cod_database_code 4131867

loop_
_space_group_symop_operation_xyz
'x, y, z'
'-x, y, -z+1/2'
'x+1/2, y+1/2, z'
'-x+1/2, y+1/2, -z+1/2'
'-x, -y, -z'
'x, -y, z-1/2'
'-x+1/2, -y+1/2, -z'
'x+1/2, -y+1/2, z-1/2'

loop_
_atom_site_type_symbol
_atom_site_label
_atom_site_fract_x
_atom_site_fract_y
_atom_site_fract_z
_atom_site_U_iso_or_equiv
_atom_site_adp_type
_atom_site_calc_flag
_atom_site_refinement_flags_adp
_atom_site_refinement_flags_occupancy
_atom_site_refinement_flags_posn
_atom_site_occupancy
_atom_site_disorder_assembly
_atom_site_disorder_group
B B1 0.62637(13) 0.4564(3) 0.31431(16) 0.0216(7) Uani d . . . 1.0 . .
N N1 0.61102(9) 0.7397(2) 0.19884(12) 0.0222(5) Uani d . . . 1.0 . .
C C1 0.63236(11) 0.6286(2) 0.23744(14) 0.0210(6) Uani d . . . 1.0 . .
C C2 0.60879(11) 0.5690(3) 0.26661(15) 0.0241(6) Uani d . . . 1.0 . .
H H2 0.5748 0.6087 0.2532 0.029 Uiso calc U . R 1.0 . .
C C3 0.68765(11) 0.5742(3) 0.25563(14) 0.0233(6) Uani d . . . 1.0 . .
H H3A 0.6871 0.4806 0.2573 0.028 Uiso calc U . R 1.0 . .
H H3B 0.6904 0.5991 0.2168 0.028 Uiso calc U . R 1.0 . .
C C4 0.73888(11) 0.6252(3) 0.32986(15) 0.0277(6) Uani d . . . 1.0 . .
H H4 0.7378 0.6202 0.3698 0.033 Uiso calc U . R 1.0 . .
C C5 0.78552(12) 0.6767(3) 0.34345(16) 0.0319(7) Uani d . . . 1.0 . .
H H5 0.786 0.683 0.303 0.038 Uiso calc U . R 1.0 . .
C C6 0.83647(13) 0.7245(3) 0.41581(18) 0.0425(8) Uani d . . D 1.0 . .
C C7 0.8786(6) 0.7870(19) 0.4222(11) 0.048(4) Uani d U P D 0.73(4) A 1
H H701 0.8759 0.801 0.3797 0.057 Uiso calc U P R 0.73(4) A 1
H H702 0.9111 0.8171 0.4692 0.057 Uiso calc U P R 0.73(4) A 1
C C8 0.8399(5) 0.6952(18) 0.4830(4) 0.054(3) Uani d U P D 0.73(4) A 1
H H801 0.8384 0.6034 0.4876 0.081 Uiso calc U P R 0.73(4) A 1
H H802 0.8073 0.735 0.4765 0.081 Uiso calc U P R 0.73(4) A 1
H H803 0.8761 0.7284 0.5279 0.081 Uiso calc U P R 0.73(4) A 1
C C7A 0.8817(15) 0.763(5) 0.421(3) 0.033(7) Uani d U P D 0.27(4) A 2
H H7A 0.8801 0.7592 0.3788 0.04 Uiso calc U P R 0.27(4) A 2
H H7B 0.9152 0.7946 0.4666 0.04 Uiso calc U P R 0.27(4) A 2
C C8A 0.8290(13) 0.752(5) 0.4737(15) 0.059(7) Uani d U P D 0.27(4) A 2
H H8A 0.8637 0.7933 0.5167 0.089 Uiso calc U P R 0.27(4) A 2
H H8B 0.8226 0.6725 0.4893 0.089 Uiso calc U P R 0.27(4) A 2
H H8C 0.7957 0.808 0.4524 0.089 Uiso calc U P R 0.27(4) A 2
C C11 0.60782(12) 0.7626(3) 0.13156(15) 0.0263(6) Uani d . . . 1.0 . .
C C12 0.55503(13) 0.8484(3) 0.07718(16) 0.0328(7) Uani d . . . 1.0 . .
H H12A 0.5518 0.8625 0.0326 0.039 Uiso calc U . R 1.0 . .
H H12B 0.5198 0.8035 0.0614 0.039 Uiso calc U . R 1.0 . .
C C13 0.55758(14) 0.9769(3) 0.10938(17) 0.0365(7) Uani d . . . 1.0 . .
H H13A 0.5758 1.0396 0.0982 0.044 Uiso calc U . R 1.0 . .
H H13B 0.5179 1.0061 0.0858 0.044 Uiso calc U . R 1.0 . .
C C14 0.59184(13) 0.9687(3) 0.19286(17) 0.0317(7) Uani d . . . 1.0 . .
H H14A 0.5785 1.0363 0.2083 0.038 Uiso calc U . R 1.0 . .
H H14B 0.633 0.9849 0.2175 0.038 Uiso calc U . R 1.0 . .
C C15 0.58679(12) 0.8409(3) 0.21979(15) 0.0251(6) Uani d . . . 1.0 . .
C C16 0.66254(13) 0.8257(3) 0.15121(17) 0.0331(7) Uani d . . . 1.0 . .
H H16A 0.6696 0.9058 0.177 0.05 Uiso calc U . R 1.0 . .
H H16B 0.6572 0.8421 0.1057 0.05 Uiso calc U . R 1.0 . .
H H16C 0.6956 0.7693 0.1834 0.05 Uiso calc U . R 1.0 . .
C C17 0.59434(12) 0.6373(3) 0.08893(15) 0.0289(7) Uani d . . . 1.0 . .
H H17A 0.6282 0.5819 0.1177 0.043 Uiso calc U . R 1.0 . .
H H17B 0.5846 0.6554 0.0408 0.043 Uiso calc U . R 1.0 . .
H H17C 0.5617 0.5951 0.0813 0.043 Uiso calc U . R 1.0 . .
C C18 0.52303(12) 0.8192(3) 0.18549(17) 0.0314(7) Uani d . . . 1.0 . .
H H18A 0.5004 0.7985 0.1328 0.047 Uiso calc U . R 1.0 . .
H H18B 0.5077 0.8964 0.1908 0.047 Uiso calc U . R 1.0 . .
H H18C 0.5207 0.7492 0.2111 0.047 Uiso calc U . R 1.0 . .
C C19 0.62503(14) 0.8501(3) 0.30464(16) 0.0346(7) Uani d . . . 1.0 . .
H H19A 0.621 0.7726 0.3242 0.052 Uiso calc U . R 1.0 . .
H H19B 0.6131 0.9231 0.3181 0.052 Uiso calc U . R 1.0 . .
H H19C 0.6654 0.8604 0.3256 0.052 Uiso calc U . R 1.0 . .
C C21 0.68458(11) 0.3737(3) 0.35631(15) 0.0235(6) Uani d . . . 1.0 . .
C C22 0.69210(12) 0.2701(3) 0.32618(15) 0.0259(6) Uani d . . . 1.0 . .
F F22 0.65067(6) 0.24171(15) 0.25379(8) 0.0310(4) Uani d . . . 1.0 . .
C C23 0.74032(12) 0.1929(3) 0.36720(16) 0.0282(7) Uani d . . . 1.0 . .
F F23 0.74538(7) 0.09251(16) 0.33544(10) 0.0389(4) Uani d . . . 1.0 . .
C C24 0.78456(12) 0.2219(3) 0.44071(16) 0.0310(7) Uani d . . . 1.0 . .
F F24 0.83258(7) 0.14943(17) 0.48073(10) 0.0436(5) Uani d . . . 1.0 . .
C C25 0.78000(12) 0.3260(3) 0.47234(15) 0.0295(7) Uani d . . . 1.0 . .
F F25 0.82314(7) 0.35553(17) 0.54367(9) 0.0410(5) Uani d . . . 1.0 . .
C C26 0.72995(12) 0.3977(3) 0.43017(15) 0.0258(6) Uani d . . . 1.0 . .
F F26 0.72611(7) 0.49651(15) 0.46424(8) 0.0332(4) Uani d . . . 1.0 . .
C C31 0.58606(11) 0.4098(3) 0.33366(14) 0.0221(6) Uani d . . . 1.0 . .
C C32 0.57072(11) 0.2843(3) 0.33004(14) 0.0228(6) Uani d . . . 1.0 . .
F F32 0.58725(6) 0.19544(14) 0.30427(8) 0.0285(4) Uani d . . . 1.0 . .
C C33 0.53901(11) 0.2414(3) 0.35047(15) 0.0255(6) Uani d . . . 1.0 . .
F F33 0.52636(7) 0.11729(15) 0.34621(9) 0.0375(4) Uani d . . . 1.0 . .
C C34 0.51955(11) 0.3275(3) 0.37532(15) 0.0274(6) Uani d . . . 1.0 . .
F F34 0.48793(7) 0.28719(16) 0.39485(9) 0.0373(4) Uani d . . . 1.0 . .
C C35 0.53347(12) 0.4530(3) 0.38043(15) 0.0264(6) Uani d . . . 1.0 . .
F F35 0.51652(7) 0.53749(16) 0.40708(9) 0.0351(4) Uani d . . . 1.0 . .
C C36 0.56553(11) 0.4919(3) 0.35922(14) 0.0243(6) Uani d . . . 1.0 . .
F F36 0.57865(7) 0.61716(15) 0.36712(9) 0.0330(4) Uani d . . . 1.0 . .

loop_
_atom_site_aniso_label
_atom_site_aniso_U_11
_atom_site_aniso_U_22
_atom_site_aniso_U_33
_atom_site_aniso_U_12
_atom_site_aniso_U_13
_atom_site_aniso_U_23
B1 0.0197(15) 0.0200(18) 0.0190(15) -0.0018(12) 0.0093(13) -0.0027(12)
N1 0.0241(12) 0.0174(13) 0.0272(12) 0.0016(9) 0.0172(11) 0.0020(9)
C1 0.0182(13) 0.0162(15) 0.0257(14) -0.0019(10) 0.0123(12) -0.0023(10)
C2 0.0198(14) 0.0212(16) 0.0290(15) -0.0004(11) 0.0142(13) -0.0008(11)
C3 0.0206(14) 0.0213(16) 0.0261(14) 0.0015(11) 0.0138(12) 0.0020(11)
C4 0.0258(15) 0.0271(17) 0.0281(15) 0.0002(12) 0.0159(13) 0.0005(12)
C5 0.0285(16) 0.0302(18) 0.0334(16) -0.0007(13) 0.0178(14) -0.0021(13)
C6 0.0300(18) 0.046(2) 0.0408(19) -0.0077(15) 0.0170(16) -0.0094(15)
C7 0.035(5) 0.038(8) 0.056(5) -0.005(4) 0.022(4) -0.009(4)
C8 0.044(4) 0.065(7) 0.039(3) -0.013(4) 0.019(3) -0.012(3)
C7A 0.017(9) 0.021(11) 0.044(10) 0.000(7) 0.010(7) -0.014(7)
C8A 0.054(10) 0.059(14) 0.047(9) -0.014(9) 0.023(8) -0.013(8)
C11 0.0321(16) 0.0217(16) 0.0310(15) 0.0043(12) 0.0227(14) 0.0051(11)
C12 0.0378(17) 0.0285(18) 0.0337(16) 0.0096(13) 0.0234(15) 0.0091(13)
C13 0.0434(19) 0.0258(18) 0.0473(19) 0.0096(14) 0.0319(17) 0.0107(14)
C14 0.0360(17) 0.0174(17) 0.0483(19) 0.0024(12) 0.0297(15) 0.0011(13)
C15 0.0259(15) 0.0188(16) 0.0334(15) 0.0020(11) 0.0200(13) 0.0011(11)
C16 0.0405(18) 0.0236(17) 0.0491(19) 0.0036(13) 0.0349(16) 0.0049(13)
C17 0.0289(16) 0.0308(18) 0.0250(15) 0.0030(12) 0.0160(13) 0.0013(12)
C18 0.0287(16) 0.0239(17) 0.0464(18) 0.0036(12) 0.0260(15) 0.0035(13)
C19 0.0447(19) 0.0246(18) 0.0391(17) -0.0012(13) 0.0286(16) -0.0039(13)
C21 0.0222(14) 0.0218(16) 0.0286(15) -0.0001(11) 0.0170(13) 0.0046(11)
C22 0.0256(15) 0.0249(17) 0.0265(15) 0.0011(11) 0.0161(13) 0.0038(11)
F22 0.0302(9) 0.0264(10) 0.0317(9) -0.0015(7) 0.0173(8) -0.0048(7)
C23 0.0321(16) 0.0207(17) 0.0425(18) 0.0052(12) 0.0286(15) 0.0042(12)
F23 0.0422(10) 0.0286(10) 0.0553(11) 0.0095(8) 0.0352(9) 0.0032(8)
C24 0.0241(15) 0.0344(19) 0.0392(18) 0.0099(13) 0.0223(15) 0.0153(13)
F24 0.0303(10) 0.0505(12) 0.0488(11) 0.0222(8) 0.0242(9) 0.0230(9)
C25 0.0210(15) 0.0368(19) 0.0243(15) 0.0002(12) 0.0112(13) 0.0075(12)
F25 0.0238(9) 0.0579(13) 0.0272(9) 0.0033(8) 0.0093(8) 0.0077(8)
C26 0.0259(15) 0.0247(17) 0.0289(15) 0.0004(12) 0.0183(13) 0.0028(12)
F26 0.0316(9) 0.0336(10) 0.0299(9) -0.0009(7) 0.0172(8) -0.0045(7)
C31 0.0172(14) 0.0227(16) 0.0200(13) 0.0022(11) 0.0087(12) 0.0030(10)
C32 0.0201(14) 0.0208(16) 0.0243(14) 0.0017(11) 0.0124(12) -0.0003(11)
F32 0.0284(9) 0.0213(9) 0.0354(9) -0.0029(6) 0.0199(8) -0.0041(6)
C33 0.0223(14) 0.0206(17) 0.0268(14) -0.0042(11) 0.0122(13) 0.0032(11)
F33 0.0389(10) 0.0278(11) 0.0485(10) -0.0117(8) 0.0287(9) -0.0016(7)
C34 0.0180(14) 0.0348(19) 0.0297(15) -0.0032(12) 0.0152(13) 0.0028(12)
F34 0.0326(9) 0.0477(12) 0.0391(10) -0.0066(8) 0.0263(8) 0.0031(8)
C35 0.0252(15) 0.0282(18) 0.0274(15) 0.0062(12) 0.0172(13) 0.0025(11)
F35 0.0359(9) 0.0382(11) 0.0400(10) 0.0049(8) 0.0282(8) 0.0003(7)
C36 0.0223(14) 0.0194(16) 0.0263(15) 0.0021(11) 0.0129(12) 0.0022(11)
F36 0.0397(10) 0.0221(10) 0.0462(10) 0.0011(7) 0.0313(9) -0.0003(7)

loop_
_atom_type_symbol
_atom_type_description
_atom_type_scat_dispersion_real
_atom_type_scat_dispersion_imag
_atom_type_scat_source
C C 0.0181 0.0091 'International Tables Vol C Tables 4.2.6.8 and 6.1.1.4'
H H 0.0000 0.0000 'International Tables Vol C Tables 4.2.6.8 and 6.1.1.4'
B B 0.0090 0.0039 'International Tables Vol C Tables 4.2.6.8 and 6.1.1.4'
N N 0.0311 0.0180 'International Tables Vol C Tables 4.2.6.8 and 6.1.1.4'
F F 0.0727 0.0534 'International Tables Vol C Tables 4.2.6.8 and 6.1.1.4'

loop_
_geom_angle_atom_site_label_1
_geom_angle_atom_site_label_2
_geom_angle_atom_site_label_3
_geom_angle
C2 B1 C31 118.8(2)
C2 B1 C21 128.9(2)
C31 B1 C21 112.2(2)
C1 N1 C11 120.8(2)
C1 N1 C15 120.6(2)
C11 N1 C15 118.6(2)
N1 C1 C2 122.4(2)
N1 C1 C3 118.6(2)
C2 C1 C3 118.8(2)
C1 C2 B1 132.6(3)
C1 C2 H2 113.7
B1 C2 H2 113.7
C4 C3 C1 108.8(2)
C4 C3 H3A 109.9
C1 C3 H3A 109.9
C4 C3 H3B 109.9
C1 C3 H3B 109.9
H3A C3 H3B 108.3
C5 C4 C3 124.8(3)
C5 C4 H4 117.6
C3 C4 H4 117.6
C4 C5 C6 125.7(3)
C4 C5 H5 117.2
C6 C5 H5 117.2
C7A C6 C5 118.(2)
C7 C6 C5 121.1(9)
C7A C6 C8A 124.(2)
C5 C6 C8A 116.9(10)
C7 C6 C8 122.0(9)
C5 C6 C8 116.9(4)
C6 C7 H701 120.0
C6 C7 H702 120.0
H701 C7 H702 120.0
C6 C8 H801 109.5
C6 C8 H802 109.5
H801 C8 H802 109.5
C6 C8 H803 109.5
H801 C8 H803 109.5
H802 C8 H803 109.5
C6 C7A H7A 120.0
C6 C7A H7B 120.0
H7A C7A H7B 120.0
C6 C8A H8A 109.5
C6 C8A H8B 109.5
H8A C8A H8B 109.5
C6 C8A H8C 109.5
H8A C8A H8C 109.5
H8B C8A H8C 109.5
N1 C11 C16 113.2(2)
N1 C11 C17 110.1(2)
C16 C11 C17 111.1(2)
N1 C11 C12 107.7(2)
C16 C11 C12 109.5(2)
C17 C11 C12 104.9(2)
C13 C12 C11 114.1(2)
C13 C12 H12A 108.7
C11 C12 H12A 108.7
C13 C12 H12B 108.7
C11 C12 H12B 108.7
H12A C12 H12B 107.6
C14 C13 C12 111.1(2)
C14 C13 H13A 109.4
C12 C13 H13A 109.4
C14 C13 H13B 109.4
C12 C13 H13B 109.4
H13A C13 H13B 108.0
C13 C14 C15 114.2(2)
C13 C14 H14A 108.7
C15 C14 H14A 108.7
C13 C14 H14B 108.7
C15 C14 H14B 108.7
H14A C14 H14B 107.6
N1 C15 C14 107.3(2)
N1 C15 C19 109.5(2)
C14 C15 C19 106.4(2)
N1 C15 C18 114.0(2)
C14 C15 C18 108.9(2)
C19 C15 C18 110.4(2)
C11 C16 H16A 109.5
C11 C16 H16B 109.5
H16A C16 H16B 109.5
C11 C16 H16C 109.5
H16A C16 H16C 109.5
H16B C16 H16C 109.5
C11 C17 H17A 109.5
C11 C17 H17B 109.5
H17A C17 H17B 109.5
C11 C17 H17C 109.5
H17A C17 H17C 109.5
H17B C17 H17C 109.5
C15 C18 H18A 109.5
C15 C18 H18B 109.5
H18A C18 H18B 109.5
C15 C18 H18C 109.5
H18A C18 H18C 109.5
H18B C18 H18C 109.5
C15 C19 H19A 109.5
C15 C19 H19B 109.5
H19A C19 H19B 109.5
C15 C19 H19C 109.5
H19A C19 H19C 109.5
H19B C19 H19C 109.5
C26 C21 C22 115.2(2)
C26 C21 B1 119.5(2)
C22 C21 B1 125.1(2)
F22 C22 C23 117.7(2)
F22 C22 C21 119.3(2)
C23 C22 C21 122.9(3)
F23 C23 C24 119.9(2)
F23 C23 C22 120.7(3)
C24 C23 C22 119.3(3)
F24 C24 C25 120.2(3)
F24 C24 C23 119.9(3)
C25 C24 C23 119.8(2)
F25 C25 C24 120.2(2)
F25 C25 C26 120.9(3)
C24 C25 C26 118.9(3)
F26 C26 C21 119.2(2)
F26 C26 C25 117.2(2)
C21 C26 C25 123.7(3)
C32 C31 C36 113.8(2)
C32 C31 B1 123.6(2)
C36 C31 B1 122.5(2)
F32 C32 C33 116.3(2)
F32 C32 C31 119.2(2)
C33 C32 C31 124.5(3)
F33 C33 C32 121.1(3)
F33 C33 C34 119.8(2)
C32 C33 C34 119.2(3)
F34 C34 C35 121.0(3)
F34 C34 C33 119.9(3)
C35 C34 C33 119.1(3)
F35 C35 C34 119.8(2)
F35 C35 C36 120.5(3)
C34 C35 C36 119.7(3)
F36 C36 C35 116.4(2)
F36 C36 C31 119.8(2)
C35 C36 C31 123.7(3)

loop_
_geom_bond_atom_site_label_1
_geom_bond_atom_site_label_2
_geom_bond_distance
B1 C2 1.479(4)
B1 C31 1.604(4)
B1 C21 1.612(4)
N1 C1 1.367(3)
N1 C11 1.524(3)
N1 C15 1.531(3)
C1 C2 1.396(4)
C1 C3 1.535(4)
C2 H2 0.95
C3 C4 1.511(4)
C3 H3A 0.99
C3 H3B 0.99
C4 C5 1.335(4)
C4 H4 0.95
C5 C6 1.475(4)
C5 H5 0.95
C6 C7A 1.341(15)
C6 C7 1.344(8)
C6 C8A 1.525(15)
C6 C8 1.531(7)
C7 H701 0.95
C7 H702 0.95
C8 H801 0.98
C8 H802 0.98
C8 H803 0.98
C7A H7A 0.95
C7A H7B 0.95
C8A H8A 0.98
C8A H8B 0.98
C8A H8C 0.98
C11 C16 1.543(4)
C11 C17 1.547(4)
C11 C12 1.547(4)
C12 C13 1.528(4)
C12 H12A 0.99
C12 H12B 0.99
C13 C14 1.523(4)
C13 H13A 0.99
C13 H13B 0.99
C14 C15 1.535(4)
C14 H14A 0.99
C14 H14B 0.99
C15 C19 1.538(4)
C15 C18 1.549(4)
C16 H16A 0.98
C16 H16B 0.98
C16 H16C 0.98
C17 H17A 0.98
C17 H17B 0.98
C17 H17C 0.98
C18 H18A 0.98
C18 H18B 0.98
C18 H18C 0.98
C19 H19A 0.98
C19 H19B 0.98
C19 H19C 0.98
C21 C26 1.385(4)
C21 C22 1.391(4)
C22 F22 1.353(3)
C22 C23 1.385(4)
C23 F23 1.354(3)
C23 C24 1.384(4)
C24 F24 1.352(3)
C24 C25 1.376(4)
C25 F25 1.347(3)
C25 C26 1.387(4)
C26 F26 1.358(3)
C31 C32 1.388(4)
C31 C36 1.392(4)
C32 F32 1.362(3)
C32 C33 1.376(4)
C33 F33 1.351(3)
C33 C34 1.386(4)
C34 F34 1.348(3)
C34 C35 1.371(4)
C35 F35 1.353(3)
C35 C36 1.386(4)
C36 F36 1.359(3)

loop_
_geom_torsion_atom_site_label_1
_geom_torsion_atom_site_label_2
_geom_torsion_atom_site_label_3
_geom_torsion_atom_site_label_4
_geom_torsion
C11 N1 C1 C2 -141.7(3)
C15 N1 C1 C2 34.9(4)
C11 N1 C1 C3 44.2(3)
C15 N1 C1 C3 -139.1(2)
N1 C1 C2 B1 -174.5(3)
C3 C1 C2 B1 -0.5(4)
C31 B1 C2 C1 -176.6(3)
C21 B1 C2 C1 7.9(5)
N1 C1 C3 C4 90.6(3)
C2 C1 C3 C4 -83.7(3)
C1 C3 C4 C5 -131.1(3)
C3 C4 C5 C6 -178.6(3)
C4 C5 C6 C7A 174.(3)
C4 C5 C6 C7 -172.8(11)
C4 C5 C6 C8A -18.(2)
C4 C5 C6 C8 9.4(10)
C1 N1 C11 C16 -90.4(3)
C15 N1 C11 C16 92.8(3)
C1 N1 C11 C17 34.5(3)
C15 N1 C11 C17 -142.2(2)
C1 N1 C11 C12 148.4(2)
C15 N1 C11 C12 -28.3(3)
N1 C11 C12 C13 59.8(3)
C16 C11 C12 C13 -63.7(3)
C17 C11 C12 C13 177.1(2)
C11 C12 C13 C14 -29.3(4)
C12 C13 C14 C15 -32.7(3)
C1 N1 C15 C14 155.3(2)
C11 N1 C15 C14 -28.0(3)
C1 N1 C15 C19 40.2(3)
C11 N1 C15 C19 -143.1(2)
C1 N1 C15 C18 -84.0(3)
C11 N1 C15 C18 92.7(3)
C13 C14 C15 N1 61.6(3)
C13 C14 C15 C19 178.7(2)
C13 C14 C15 C18 -62.2(3)
C2 B1 C21 C26 96.9(3)
C31 B1 C21 C26 -78.8(3)
C2 B1 C21 C22 -88.9(4)
C31 B1 C21 C22 95.3(3)
C26 C21 C22 F22 -178.2(2)
B1 C21 C22 F22 7.5(4)
C26 C21 C22 C23 2.3(4)
B1 C21 C22 C23 -172.0(3)
F22 C22 C23 F23 -0.1(4)
C21 C22 C23 F23 179.4(2)
F22 C22 C23 C24 177.6(2)
C21 C22 C23 C24 -2.9(4)
F23 C23 C24 F24 -0.4(4)
C22 C23 C24 F24 -178.0(2)
F23 C23 C24 C25 178.2(3)
C22 C23 C24 C25 0.5(4)
F24 C24 C25 F25 -0.7(4)
C23 C24 C25 F25 -179.3(2)
F24 C24 C25 C26 -179.3(2)
C23 C24 C25 C26 2.2(4)
C22 C21 C26 F26 -179.5(2)
B1 C21 C26 F26 -4.8(4)
C22 C21 C26 C25 0.6(4)
B1 C21 C26 C25 175.2(3)
F25 C25 C26 F26 -1.2(4)
C24 C25 C26 F26 177.3(2)
F25 C25 C26 C21 178.7(2)
C24 C25 C26 C21 -2.8(4)
C2 B1 C31 C32 134.2(3)
C21 B1 C31 C32 -49.6(3)
C2 B1 C31 C36 -49.0(4)
C21 B1 C31 C36 127.2(3)
C36 C31 C32 F32 178.6(2)
B1 C31 C32 F32 -4.4(4)
C36 C31 C32 C33 -1.0(4)
B1 C31 C32 C33 176.1(2)
F32 C32 C33 F33 1.3(4)
C31 C32 C33 F33 -179.2(2)
F32 C32 C33 C34 -178.3(2)
C31 C32 C33 C34 1.2(4)
F33 C33 C34 F34 -0.3(4)
C32 C33 C34 F34 179.3(2)
F33 C33 C34 C35 179.0(2)
C32 C33 C34 C35 -1.4(4)
F34 C34 C35 F35 1.6(4)
C33 C34 C35 F35 -177.7(2)
F34 C34 C35 C36 -179.3(2)
C33 C34 C35 C36 1.4(4)
F35 C35 C36 F36 0.3(4)
C34 C35 C36 F36 -178.8(2)
F35 C35 C36 C31 177.8(2)
C34 C35 C36 C31 -1.3(4)
C32 C31 C36 F36 178.4(2)
B1 C31 C36 F36 1.3(4)
C32 C31 C36 C35 1.0(4)
B1 C31 C36 C35 -176.1(2)
